data_7251880
loop_
_publ_author_name
'Balogh, Margareta Cristina'
'Claybourn, Boe M.'
'Bonnaud, Thierry'
'Pitak, Mateusz B.'

_publ_section_title
;
 Understanding of Mirabegron Edisylate Hydrate Conversion and Solvate
 Characterisation
;
_journal_name_full CrystEngComm
_journal_paper_doi 10.1039/D5CE00592B
_journal_year 2026
_chemical_absolute_configuration ad
_chemical_formula_moiety '2(C21 H26 N4 O2 S), 2(C2 H4 O6 S2), C4 H8 O2,  0.65(H2 O)'
_chemical_formula_sum 'C50 H69.3 N8 O18.65 S6'
_chemical_formula_weight 1273.19
_chemical_name_common
;
'Mirabegron Edysilate 1,4-dioxane, partial water hydrate'
;
_space_group_crystal_system triclinic
_space_group_IT_number 1
_space_group_name_Hall 'P 1'
_space_group_name_H-M_alt 'P 1'
_atom_sites_solution_hydrogens mixed
_atom_sites_solution_primary dual
_audit_creation_date 2025-09-17
_audit_creation_method
;
Olex2 1.5
(compiled 2024.02.16 svn.r378c4104 for OlexSys, GUI svn.r6928)
;
_audit_update_record
;
2025-10-07 deposited with the CCDC.	2026-03-27 downloaded from the CCDC.
;
_cell_angle_alpha 85.1410(10)
_cell_angle_beta 72.053(2)
_cell_angle_gamma 71.7410(10)
_cell_formula_units_Z 1
_cell_length_a 9.7367(2)
_cell_length_b 11.3761(2)
_cell_length_c 14.6395(3)
_cell_measurement_reflns_used 40664
_cell_measurement_temperature 100.00(10)
_cell_measurement_theta_max 78.6260
_cell_measurement_theta_min 4.0810
_cell_volume 1464.85(5)
_computing_cell_refinement 'CrysAlisPro 1.171.43.122a (Rigaku OD, 2024)'
_computing_data_collection 'CrysAlisPro system (CCD 43.144a 64-bit (release 23-01-2025))'
_computing_data_reduction 'CrysAlisPro 1.171.43.122a (Rigaku OD, 2024)'
_computing_molecular_graphics 'Olex2 1.5 (Dolomanov et al., 2009)'
_computing_publication_material 'Olex2 1.5 (Dolomanov et al., 2009)'
_computing_structure_refinement 'XL  (Sheldrick, 2008)'
_computing_structure_solution 'SHELXT 2014/5 (Sheldrick, 2014)'
_diffrn_ambient_environment N~2~
_diffrn_ambient_temperature 100.00(10)
_diffrn_detector 'Hybrid Pixel Array Detector'
_diffrn_detector_area_resol_mean 10.0000
_diffrn_detector_type HyPix
_diffrn_measured_fraction_theta_full 0.999
_diffrn_measured_fraction_theta_max 0.999
_diffrn_measurement_details
;
List of Runs (angles in degrees, time in seconds):

  # Type    Start    End  Width  t~exp~   \w     \q     \k     \f   Frames
#--------------------------------------------------------------------------
  1  \w    -83.00  -4.00   0.50    0.70    --  -49.38 113.00-134.00  158
  2  \w     26.00  86.00   0.50    0.70    --   49.38-113.00 133.00  120
  3  \w   -158.00 -81.00   0.50    2.80    --  -90.00-113.00 133.00  154
  4  \w    -82.00 -22.00   0.50    2.80    --  -90.00 113.00-134.00  120
  5  \w     44.00 108.00   0.50    2.80    --  111.50-113.00 133.00  128
  6  \w    102.00 178.00   0.50    2.80    --  111.50 113.00-134.00  152
  7  \w    -21.00   9.00   0.50    0.70    --   10.00 101.00 179.10   60
  8  \w    -18.00   8.00   0.50    0.70    --   14.00 102.00  26.37   52
  9  \w      0.00  26.00   0.50    0.70    --   22.00  80.00 121.60   52
 10  \w      8.00  37.00   0.50    0.70    --   26.00  71.00  50.15   58
 11  \w     14.00  45.00   0.50    0.70    --   30.00  66.00-113.32   62
 12  \w     12.00  38.00   0.50    0.70    --   30.00  70.00 -58.71   52
 13  \w     14.00  43.00   0.50    0.70    --   30.00  67.00-170.17   58
 14  \w     23.00  54.00   0.50    0.70    --   38.00  62.00 -61.35   62
 15  \w     23.00  49.00   0.50    0.70    --   38.00  64.00 161.42   52
 16  \w     23.00  49.00   0.50    0.70    --   38.00  64.00 130.94   52
 17  \w     33.00 117.00   0.50    0.70    --   46.00  59.00 127.10  168
 18  \w   -118.00 -93.00   0.50    0.70    --  -49.38-125.00   0.00   50
 19  \w    -25.00  16.00   0.50    0.70    --  -49.38  19.00 120.00   82
 20  \w    -96.00 -69.00   0.50    0.70    --  -49.38 -57.00 -30.00   54
 21  \w    -62.00 -37.00   0.50    0.70    --  -49.38 -57.00 -30.00   50
 22  \w    -62.00  20.00   0.50    0.70    --  -49.38  57.00-150.00  164
 23  \w    -62.00 -37.00   0.50    0.70    --  -49.38 -57.00  30.00   50
 24  \w     40.00  67.00   0.50    0.70    --   49.38  58.00 -10.40   54
 25  \w     37.00  64.00   0.50    0.70    --   49.38  57.00 -90.00   54
 26  \w     38.00  65.00   0.50    0.70    --   49.38  57.00 120.00   54
 27  \w     39.00  66.00   0.50    0.70    --   49.38  57.00 -60.00   54
 28  \w     42.00  72.00   0.50    0.70    --   49.38  19.00  30.00   60
 29  \w     77.00 105.00   0.50    0.70    --   49.38  57.00 120.00   56
 30  \w     40.00  67.00   0.50    0.70    --   49.38  57.00-150.00   54
 31  \w     37.00  64.00   0.50    0.70    --   49.38  57.00  60.00   54
 32  \w     40.00  67.00   0.50    0.70    --   49.38  57.00-180.00   54
 33  \w     38.00  63.00   0.50    0.70    --   49.38  57.00 -30.00   50
 34  \w     39.00  74.00   0.50    0.70    --   49.38  57.00  15.89   70
 35  \w     42.00  71.00   0.50    0.70    --   49.38  37.00-120.00   58
 36  \w     72.00  97.00   0.50    0.70    --   49.38  19.00 120.00   50
 37  \w     42.00  67.00   0.50    0.70    --   49.38  57.00  90.00   50
 38  \w     41.00  86.00   0.50    0.70    --   54.00  60.00 -41.31   90
 39  \w     40.00  76.00   0.50    0.70    --   54.00  60.00-129.89   72
 40  \w     50.00  75.00   0.50    0.70    --   62.00  59.00-163.61   50
 41  \w    -78.00 -52.00   0.50    0.70    --  -66.00 -60.00-132.28   52
 42  \w    -77.00 -52.00   0.50    0.70    --  -66.00 -59.00 -84.34   50
 43  \w    -79.00 -52.00   0.50    0.70    --  -66.00 -59.00 104.31   54
 44  \w   -101.00 -52.00   0.50    0.70    --  -66.00 -60.00-161.73   98
 45  \w    -78.00 -52.00   0.50    0.70    --  -66.00 -59.00 118.70   52
 46  \w    -78.00 -52.00   0.50    0.70    --  -66.00 -60.00 -62.95   52
 47  \w    -79.00 -52.00   0.50    0.70    --  -66.00 -60.00  26.54   54
 48  \w    -83.00 -56.00   0.50    0.70    --  -66.00 -60.00  21.32   54
 49  \w    -80.00 -53.00   0.50    0.70    --  -66.00 -60.00 -70.14   54
 50  \w    -88.00 -52.00   0.50    0.70    --  -66.00 -60.00  89.91   72
 51  \w     54.00  79.00   0.50    0.70    --   66.00  59.00 -24.87   50
 52  \w    -82.00 -57.00   0.50    0.70    --  -70.00 -57.00-152.03   50
 53  \w    -86.00 -57.00   0.50    0.70    --  -70.00 -58.00  40.99   58
 54  \w    -87.00 -60.00   0.50    0.70    --  -74.00 -59.00-139.11   54
 55  \w    -86.00 -61.00   0.50    0.70    --  -74.00 -56.00  55.46   50
 56  \w    -87.00 -62.00   0.50    0.70    --  -74.00 -55.00 -96.83   50
 57  \w    -89.00 -64.00   0.50    0.70    --  -74.00 -54.00 168.35   50
 58  \w    -89.00 -62.00   0.50    0.70    --  -74.00 -53.00 -13.70   54
 59  \w   -139.00-113.00   0.50    0.70    --  -74.00 -56.00  55.46   52
 60  \w    -92.00 -67.00   0.50    0.70    --  -78.00 -52.00 -34.76   50
 61  \w    -94.00 -67.00   0.50    0.70    --  -78.00 -53.00 -26.38   54
 62  \w    -93.00 -66.00   0.50    0.70    --  -78.00 -54.00  75.85   54
 63  \w    -97.00 -70.00   0.50    2.80    --  -82.00 -54.00  68.84   54
 64  \w    -98.00 -71.00   0.50    2.80    --  -82.00 -52.00  84.07   54
 65  \w    -96.00 -70.00   0.50    2.80    --  -82.00 -54.00-173.02   52
 66  \w    -97.00 -70.00   0.50    2.80    --  -82.00 -53.00   5.28   54
 67  \w    -96.00 -69.00   0.50    2.80    --  -82.00 -58.00 104.98   54
 68  \w    -95.00 -68.00   0.50    2.80    --  -82.00 -59.00-120.44   54
 69  \w    -95.00 -68.00   0.50    2.80    --  -82.00 -59.00 -60.82   54
 70  \w    -99.00 -72.00   0.50    2.80    --  -82.00 -51.00-116.17   54
 71  \w    -96.00 -69.00   0.50    2.80    --  -82.00 -59.00  37.77   54
 72  \w    -93.00 -68.00   0.50    2.80    --  -82.00 -59.00  82.97   50
 73  \w    -96.00 -71.00   0.50    2.80    --  -82.00 -52.00 -42.13   50
 74  \w   -100.00 -73.00   0.50    2.80    --  -86.00 -59.00 -64.76   54
 75  \w   -104.00 -74.00   0.50    2.80    --  -86.00 -53.00 -13.58   60
 76  \w    -99.00 -74.00   0.50    2.80    --  -86.00 -54.00-152.12   50
 77  \w   -157.00-130.00   0.50    2.80    --  -86.00 -54.00-152.12   54
 78  \w   -105.00 -79.00   0.50    2.80    --  -90.00 -51.00-110.50   52
 79  \w   -102.00 -76.00   0.50    2.80    --  -90.00 -59.00 152.66   52
 80  \w    -64.00 -18.00   0.50    2.80    --  -90.00  57.00 -30.00   92
 81  \w   -155.00-119.00   0.50    2.80    --  -90.00 -59.00 152.66   72
 82  \w   -103.00 -78.00   0.50    2.80    --  -90.00 -60.00 -68.94   50
 83  \w   -158.00-113.00   0.50    2.80    --  -90.00 -57.00  13.49   90
 84  \w   -140.00-113.00   0.50    2.80    --  -90.00 -60.00 -68.94   54
 85  \w    -84.00 -22.00   0.50    2.80    --  -90.00 125.00-180.00  124
 86  \w   -103.00 -77.00   0.50    2.80    --  -90.00 -60.00 174.17   52
 87  \w   -110.00 -81.00   0.50    2.80    --  -90.00 -61.00 166.84   58
 88  \w   -160.00-133.00   0.50    2.80    --  -90.00 -60.00 174.17   54
 89  \w   -110.00 -79.00   0.50    2.80    --  -90.00 -57.00   0.00   62
 90  \w   -161.00-128.00   0.50    2.80    --  -90.00 -57.00   0.00   66
 91  \w   -105.00 -78.00   0.50    2.80    --  -90.00 -60.00  97.64   54
 92  \w   -106.00 -79.00   0.50    2.80    --  -90.00 -54.00 -42.21   54
 93  \w   -122.00 -81.00   0.50    2.80    --  -90.00 -59.00-126.89   82
 94  \w   -160.00-116.00   0.50    2.80    --  -90.00 -54.00 -42.21   88
 95  \w   -131.50-131.00   0.50    2.80    --  -90.00 -56.00 -50.10    1
 96  \w   -104.00 -79.00   0.50    2.80    --  -90.00 -58.00  71.75   50
 97  \w    -85.00 -23.00   0.50    2.80    --  -90.00 125.00  30.00  124
 98  \w   -103.00 -77.00   0.50    2.80    --  -90.00 -60.00  88.79   52
 99  \w   -160.00-115.00   0.50    2.80    --  -90.00 -60.00  88.79   90
100  \w   -149.00-120.00   0.50    2.80    --  -90.00 -58.00  71.75   58
101  \w   -107.00 -76.00   0.50    2.80    --  -90.00 -59.00 -20.22   62
102  \w   -110.00 -81.00   0.50    2.80    --  -90.00 -57.00 -79.77   58
103  \w   -116.00 -77.00   0.50    2.80    --  -90.00 -57.00  60.00   78
104  \w   -160.00-132.00   0.50    2.80    --  -90.00 -57.00 -79.77   56
105  \w   -101.00 -76.00   0.50    2.80    --  -90.00 -59.00 121.53   50
106  \w   -101.00 -76.00   0.50    2.80    --  -90.00 -60.00-169.84   50
107  \w   -154.00-127.00   0.50    2.80    --  -90.00 -59.00 121.53   54
108  \w   -103.00 -77.00   0.50    2.80    --  -90.00 -57.00-150.00   52
109  \w   -105.00 -78.00   0.50    2.80    --  -90.00 -60.00  41.80   54
110  \w   -112.00 -81.00   0.50    2.80    --  -90.00 -49.00 121.54   62
111  \w    -48.00 -21.00   0.50    2.80    --  -90.00  57.00-150.00   54
112  \w   -102.00 -76.00   0.50    2.80    --  -90.00 -59.00 -84.62   52
113  \w   -103.00 -76.00   0.50    2.80    --  -90.00 -59.00 -66.76   54
114  \w   -101.00 -76.00   0.50    2.80    --  -90.00 -60.00-118.78   50
115  \w   -155.00-123.00   0.50    2.80    --  -90.00 -60.00-118.78   64
116  \w   -159.00 -78.00   0.50    2.80    --  -90.00 -53.00 101.15  162
117  \w   -108.00 -81.00   0.50    2.80    --  -90.00 -57.00 -90.00   54
118  \w   -109.00 -80.00   0.50    2.80    --  -90.00 -57.00  13.49   58
119  \w   -161.00-111.00   0.50    2.80    --  -90.00 -60.00  41.80  100
120  \w   -159.00-110.00   0.50    2.80    --  -90.00 -99.00   0.00   98
121  \w   -160.00-112.00   0.50    2.80    --  -90.00 -57.00 -90.00   96
122  \w   -108.00 -78.00   0.50    2.80    --  -90.00 -58.00-163.15   60
123  \w   -158.00-103.00   0.50    2.80    --  -90.00 -99.00-120.00  110
124  \w   -103.00 -76.00   0.50    2.80    --  -90.00 -60.00 145.52   54
125  \w    -64.00 -19.00   0.50    2.80    --  -90.00  57.00-180.00   90
126  \w   -116.00 -83.00   0.50    2.80    --  -90.00 -50.00-115.06   66
127  \w   -159.00-111.00   0.50    2.80    --  -90.00 -60.00 145.52   96
128  \w   -113.00 -78.00   0.50    2.80    --  -90.00 -55.00  49.38   70
129  \w   -160.00-114.00   0.50    2.80    --  -90.00 -58.00-163.15   92
130  \w   -106.00 -76.00   0.50    2.80    --  -90.00 -60.00  82.81   60
131  \w   -160.00-133.00   0.50    2.80    --  -90.00 -55.00  49.38   54
132  \w   -102.00 -77.00   0.50    2.80    --  -90.00 -57.00  48.80   50
133  \w   -104.00 -78.00   0.50    2.80    --  -90.00 -55.00  22.72   52
134  \w   -159.00-132.00   0.50    2.80    --  -90.00 -55.00  22.72   54
135  \w   -107.00 -77.00   0.50    2.80    --  -90.00 -57.00-180.00   60
136  \w   -160.00-116.00   0.50    2.80    --  -90.00 -57.00-180.00   88
137  \w   -153.00-123.00   0.50    2.80    --  -90.00 -50.00-115.06   60
138  \w     44.00  98.00   0.50    2.80    --  111.50 -99.00 150.00  108
139  \w     83.00 110.00   0.50    2.80    --  111.50-125.00-150.00   54
140  \w     43.00  81.00   0.50    2.80    --  111.50-125.00   0.00   76
141  \w     47.00  81.00   0.50    2.80    --  111.50-125.00-150.00   68
142  \w     65.00 104.00   0.50    2.80    --  111.50 -99.00 -90.00   78
143  \w     43.00  84.00   0.50    2.80    --  111.50-125.00  60.00   82
144  \w     74.00 106.00   0.50    2.80    --  111.50 -99.00  60.00   64
145  \w     43.00  81.00   0.50    2.80    --  111.50-125.00  90.00   76
146  \w     45.00 105.00   0.50    2.80    --  111.50 -99.00-120.00  120
147  \w     45.00  72.00   0.50    2.80    --  111.50 -99.00-150.00   54
148  \w     71.00 105.00   0.50    2.80    --  111.50 -99.00 -30.00   68
149  \w     42.00 106.00   0.50    2.80    --  111.50 -99.00   0.00  128
150  \w     44.00  93.00   0.50    2.80    --  111.50-125.00 -30.00   98
151  \w     82.00 107.00   0.50    2.80    --  111.50-178.00  -2.00   50
152  \w     62.00  88.00   0.50    2.80    --  111.50 -99.00  30.00   52
153  \w     80.00 106.00   0.50    2.80    --  111.50 -99.00 -90.00   52
154  \w     32.00  57.00   0.50    0.70    --   49.63-113.00 133.00   50
;
_diffrn_measurement_device 'four-circle diffractometer'
_diffrn_measurement_device_type 'XtaLAB Synergy, Dualflex, HyPix'
_diffrn_measurement_method '\w scans'
_diffrn_orient_matrix_type 'CrysAlisPro convention (1999,Acta A55,543-557)'
_diffrn_orient_matrix_UB_11 0.0224540000
_diffrn_orient_matrix_UB_12 -0.0005377000
_diffrn_orient_matrix_UB_13 -0.1088524000
_diffrn_orient_matrix_UB_21 -0.0554152000
_diffrn_orient_matrix_UB_22 0.1425950000
_diffrn_orient_matrix_UB_23 0.0013539000
_diffrn_orient_matrix_UB_31 0.1639569000
_diffrn_orient_matrix_UB_32 0.0022728000
_diffrn_orient_matrix_UB_33 -0.0196773000
_diffrn_radiation_monochromator mirror
_diffrn_radiation_probe x-ray
_diffrn_radiation_type 'Cu K\a'
_diffrn_radiation_wavelength 1.54184
_diffrn_reflns_av_R_equivalents 0.0392
_diffrn_reflns_av_unetI/netI 0.0221
_diffrn_reflns_Laue_measured_fraction_full 0.999
_diffrn_reflns_Laue_measured_fraction_max 0.999
_diffrn_reflns_limit_h_max 11
_diffrn_reflns_limit_h_min -10
_diffrn_reflns_limit_k_max 13
_diffrn_reflns_limit_k_min -13
_diffrn_reflns_limit_l_max 17
_diffrn_reflns_limit_l_min -17
_diffrn_reflns_number 53310
_diffrn_reflns_point_group_measured_fraction_full 0.953
_diffrn_reflns_point_group_measured_fraction_max 0.951
_diffrn_reflns_theta_full 67.684
_diffrn_reflns_theta_max 68.230
_diffrn_reflns_theta_min 4.092
_diffrn_source 'micro-focus sealed X-ray tube'
_diffrn_source_type 'PhotonJet (Cu) X-ray Source'
_exptl_absorpt_coefficient_mu 2.827
_exptl_absorpt_correction_T_max 1.00000
_exptl_absorpt_correction_T_min 0.55631
_exptl_absorpt_correction_type multi-scan
_exptl_absorpt_process_details
;
CrysAlisPro 1.171.43.122a (Rigaku Oxford Diffraction, 2024)
Empirical absorption correction using spherical harmonics,
implemented in SCALE3 ABSPACK scaling algorithm.
;
_exptl_crystal_colour colourless
_exptl_crystal_density_diffrn 1.443
_exptl_crystal_description plate
_exptl_crystal_F_000 670
_exptl_crystal_size_max 0.3
_exptl_crystal_size_mid 0.22
_exptl_crystal_size_min 0.02
_refine_diff_density_max 0.500
_refine_diff_density_min -0.439
_refine_diff_density_rms 0.055
_refine_ls_abs_structure_details
;
 Flack x determined using 4583 quotients [(I+)-(I-)]/[(I+)+(I-)]
 (Parsons, Flack and Wagner, Acta Cryst. B69 (2013) 249-259).
;
_refine_ls_abs_structure_Flack -0.001(8)
_refine_ls_extinction_method none
_refine_ls_goodness_of_fit_ref 1.066
_refine_ls_hydrogen_treatment mixed
_refine_ls_matrix_type full
_refine_ls_number_parameters 831
_refine_ls_number_reflns 10194
_refine_ls_number_restraints 381
_refine_ls_restrained_S_all 1.050
_refine_ls_R_factor_all 0.0407
_refine_ls_R_factor_gt 0.0398
_refine_ls_shift/su_max 0.000
_refine_ls_shift/su_mean 0.000
_refine_ls_structure_factor_coef Fsqd
_refine_ls_weighting_details 'w=1/[\s^2^(Fo^2^)+(0.0802P)^2^+0.4132P] where P=(Fo^2^+2Fc^2^)/3'
_refine_ls_weighting_scheme calc
_refine_ls_wR_factor_gt 0.1118
_refine_ls_wR_factor_ref 0.1127
_reflns_Friedel_coverage 0.904
_reflns_Friedel_fraction_full 0.906
_reflns_Friedel_fraction_max 0.903
_reflns_number_gt 9926
_reflns_number_total 10194
_reflns_threshold_expression 'I > 2\s(I)'
_cod_data_source_file d5ce00592b2.cif
_cod_data_source_block p25074_1_r1
_cod_original_formula_sum 'C50 H69.30 N8 O18.65 S6'
_cod_database_code 7251880
_shelxl_version_number 2014/6
_chemical_oxdiff_formula 'C46 H54 N10 O16 S6 '
_chemical_oxdiff_usercomment 'TB-2260-26a, P4335, MP, 15SEP25P, Cu 100K'
_shelx_space_group_comment
;
The symmetry employed for this shelxl refinement is uniquely defined
by the following loop, which should always be used as a source of
symmetry information in preference to the above space-group names.
They are only intended as comments.
;
_shelx_estimated_absorpt_t_max 0.946
_shelx_estimated_absorpt_t_min 0.484
_olex2_refinement_description
;
1. Fixed Uiso
 At 1.2 times of:
  All C(H) groups, All C(H,H) groups, All C(H,H,H,H) groups, All N(H) groups,
  All N(H,H) groups
 At 1.5 times of:
  All O(H) groups, All O(H,H) groups
2. Restrained distances
 C13C-C12B
 1.53 with sigma of 0.02
 C14B-N4C
 1.47 with sigma of 0.01
 O101-C104
 1.45 with sigma of 0.01
 H13D-H8B
 2.1 with sigma of 0.01
 O102-C102 \\sim O202-C202
 with sigma of 0.02
 O102-C103 \\sim O202-C203
 with sigma of 0.02
 C103-O101 \\sim C203-O201
 with sigma of 0.04
 C103-C104 \\sim C203-C204
 with sigma of 0.02
 C102-O101 \\sim C202-O201
 with sigma of 0.04
 O101-C104 \\sim O201-C204
 with sigma of 0.02
 C102-C101 \\sim C202-C201
 with sigma of 0.02
 C103-C102 \\sim C203-C202
 with sigma of 0.04
 O102-C104 \\sim O202-C204
 with sigma of 0.04
 O102-C101 \\sim O202-C201
 with sigma of 0.04
 C104-C101 \\sim C204-C201
 with sigma of 0.04
 O101-C101 \\sim O201-C201
 with sigma of 0.02
 C13B-C14B \\sim C13C-C14B
 with sigma of 0.04
 C13B-N4B \\sim C13C-N4C
 with sigma of 0.02
 N4B-C12B \\sim N4C-C12B
 with sigma of 0.04
 N4B-C14B \\sim N4C-C14B
 with sigma of 0.02
 C13B-C12B \\sim C13C-C12B
 with sigma of 0.02
3. Uiso/Uaniso restraints and constraints
O101 \\sim O102 \\sim C101 \\sim C102 \\sim C103 \\sim C104: within 2A with
sigma of 0.04 and sigma for terminal atoms of 0.08 within 2A
O101 \\sim O102 \\sim C101 \\sim C102 \\sim C103 \\sim C104 \\sim O201 \\sim
O202 \\sim C201 \\sim C202 \\sim C203 \\sim C204: within 2A with sigma of 0.04
and sigma for terminal atoms of 0.08 within 2A
O2A \\sim C15A: within 2A with sigma of 0.04 and sigma for terminal atoms of
0.08 within 2A
N4B \\sim N4C \\sim C12B \\sim C13B \\sim C13C \\sim C14B: within 2A with sigma
of 0.04 and sigma for terminal atoms of 0.08 within 2A
Uanis(N4C) \\sim Ueq: with sigma of 0.01 and sigma for terminal atoms of 0.01
Uanis(C201) \\sim Ueq: with sigma of 0.01 and sigma for terminal atoms of 0.01
4. Rigid body (RIGU) restrains
 O101, O102, C101, C102, C103, C104
 with sigma for 1-2 distances of 0.004 and sigma for 1-3 distances of 0.004
 O101, O102, C101, C102, C103, C104, O201, O202, C201, C202, C203, C204
 with sigma for 1-2 distances of 0.004 and sigma for 1-3 distances of 0.004
 O2A, C15A
 with sigma for 1-2 distances of 0.004 and sigma for 1-3 distances of 0.004
 N4B, N4C, C12B, C13B, C13C, C14B
 with sigma for 1-2 distances of 0.004 and sigma for 1-3 distances of 0.004
5. Others
 Sof(O201)=Sof(O202)=Sof(C201)=Sof(H20C)=Sof(H20D)=Sof(C202)=Sof(H20E)=
 Sof(H20F)=Sof(C203)=Sof(H20G)=Sof(H20H)=Sof(C204)=Sof(H20I)=Sof(H20J)=1-FVAR(1)
 Sof(O101)=Sof(O102)=Sof(C101)=Sof(H10C)=Sof(H10D)=Sof(C102)=Sof(H10E)=
 Sof(H10F)=Sof(C103)=Sof(H10G)=Sof(H10H)=Sof(C104)=Sof(H10I)=Sof(H10J)=FVAR(1)
 Sof(N4C)=Sof(H4CA)=Sof(H4CB)=Sof(H12C)=Sof(H12D)=Sof(C13C)=Sof(H13C)=
 Sof(H13D)=Sof(H14C)=Sof(H14D)=1-FVAR(2)
 Sof(N4B)=Sof(H4BA)=Sof(H4BB)=Sof(H12A)=Sof(H12B)=Sof(C13B)=Sof(H13A)=
 Sof(H13B)=Sof(H14A)=Sof(H14B)=FVAR(2)
 Fixed Sof: O1W(0.65) H1WA(0.65) H1WB(0.65)
6.a Free rotating group:
 O1W(H1WA,H1WB)
6.b Ternary CH refined with riding coordinates:
 C15A(H15A), C15B(H15B)
6.c Secondary CH2 refined with riding coordinates:
 N4A(H4AA,H4AB), C4A(H4AC,H4AD), C12A(H12E,H12F), C13A(H13E,H13F), C14A(H14E,
 H14F), N4B(H4BA,H4BB), N4C(H4CA,H4CB), C4B(H4BC,H4BD), C12B(H12A,H12B),
 C12B(H12C,H12D), C13B(H13A,H13B), C13C(H13C,H13D), C14B(H14A,H14B), C14B(H14C,
 H14D), C22A(H22A,H22B), C23A(H23A,H23B), C22B(H22C,H22D), C23B(H23C,H23D),
 C101(H10C,H10D), C102(H10E,H10F), C103(H10G,H10H), C104(H10I,H10J), C201(H20C,
 H20D), C202(H20E,H20F), C203(H20G,H20H), C204(H20I,H20J)
6.d Aromatic/amide H refined with riding coordinates:
 N2A(H2AA), N3A(H3A), C2A(H2AB), C7A(H7A), C8A(H8A), C10A(H10A), C11A(H11A),
 C17A(H17A), C18A(H18A), C19A(H19A), C20A(H20A), C21A(H21A), N3B(H3B),
 C2B(H2BB), C7B(H7B), C8B(H8B), C10B(H10B), C11B(H11B), C17B(H17B), C18B(H18B),
 C19B(H19B), C20B(H20B), C21B(H21B)
6.e X=CH2 refined with riding coordinates:
 N1A(H1AA,H1AB), N1B(H1BA,H1BB)
6.f Idealised tetrahedral OH refined as rotating group:
 O2A(H2A), O2B(H2B)
;
_olex2_submission_special_instructions 'No special instructions were received'
_oxdiff_exptl_absorpt_empirical_details
;
Empirical correction (ABSPACK) includes:
- Absorption correction using spherical harmonics
- Frame scaling
;
_oxdiff_exptl_absorpt_empirical_full_max 1.740
_oxdiff_exptl_absorpt_empirical_full_min 0.545

loop_
_space_group_symop_operation_xyz
'x, y, z'

loop_
_atom_site_label
_atom_site_type_symbol
_atom_site_fract_x
_atom_site_fract_y
_atom_site_fract_z
_atom_site_U_iso_or_equiv
_atom_site_adp_type
_atom_site_occupancy
_atom_site_site_symmetry_order
_atom_site_calc_flag
_atom_site_refinement_flags_posn
_atom_site_refinement_flags_adp
_atom_site_refinement_flags_occupancy
_atom_site_disorder_assembly
_atom_site_disorder_group
S1A S 0.03952(12) 1.36434(9) 0.84050(8) 0.0399(3) Uani 1 1 d . . . . .
O1A O 0.2726(3) 0.9909(3) 0.6683(2) 0.0415(7) Uani 1 1 d . . . . .
O2A O 0.9050(6) 0.3088(3) 0.0826(2) 0.0697(12) Uani 1 1 d . U . . .
H2A H 0.8324 0.3746 0.0953 0.105 Uiso 1 1 calc R U . . .
N1A N -0.0083(5) 1.4319(3) 0.6682(3) 0.0409(8) Uani 1 1 d . . . . .
H1AA H -0.0224 1.4151 0.6148 0.049 Uiso 1 1 calc R U . . .
H1AB H -0.0064 1.5065 0.6783 0.049 Uiso 1 1 calc R U . . .
N2A N 0.0087(4) 1.2305(3) 0.7234(3) 0.0311(7) Uani 1 1 d . . . . .
H2AA H -0.0067 1.2054 0.6732 0.037 Uiso 1 1 calc R U . . .
N3A N 0.1432(4) 0.8531(3) 0.6784(2) 0.0302(7) Uani 1 1 d . . . . .
H3A H 0.0598 0.8350 0.7103 0.036 Uiso 1 1 calc R U . . .
N4A N 0.8016(4) 0.4185(3) 0.2701(2) 0.0324(7) Uani 1 1 d . . . . .
H4AA H 0.7905 0.4716 0.2210 0.039 Uiso 1 1 calc R U . . .
H4AB H 0.8993 0.3995 0.2709 0.039 Uiso 1 1 calc R U . . .
C1A C 0.0099(5) 1.3458(4) 0.7327(3) 0.0348(9) Uani 1 1 d . . . . .
C2A C 0.0540(5) 1.2100(4) 0.8679(3) 0.0363(9) Uani 1 1 d . . . . .
H2AB H 0.0738 1.1713 0.9246 0.044 Uiso 1 1 calc R U . . .
C3A C 0.0337(5) 1.1528(4) 0.7996(3) 0.0320(8) Uani 1 1 d . . . . .
C4A C 0.0344(5) 1.0224(4) 0.7939(3) 0.0334(9) Uani 1 1 d . . . . .
H4AC H -0.0640 1.0217 0.7881 0.040 Uiso 1 1 calc R U . . .
H4AD H 0.0478 0.9789 0.8535 0.040 Uiso 1 1 calc R U . . .
C5A C 0.1627(5) 0.9545(4) 0.7072(3) 0.0322(9) Uani 1 1 d . . . . .
C6A C 0.2453(5) 0.7724(4) 0.6010(3) 0.0298(8) Uani 1 1 d . . . . .
C7A C 0.3508(5) 0.8084(4) 0.5257(3) 0.0353(9) Uani 1 1 d . . . . .
H7A H 0.3597 0.8893 0.5249 0.042 Uiso 1 1 calc R U . . .
C8A C 0.4436(5) 0.7246(4) 0.4513(3) 0.0325(8) Uani 1 1 d . . . . .
H8A H 0.5164 0.7493 0.4003 0.039 Uiso 1 1 calc R U . . .
C9A C 0.4328(4) 0.6057(3) 0.4495(3) 0.0291(8) Uani 1 1 d . . . . .
C10A C 0.3267(5) 0.5717(4) 0.5254(3) 0.0330(9) Uani 1 1 d . . . . .
H10A H 0.3171 0.4910 0.5260 0.040 Uiso 1 1 calc R U . . .
C11A C 0.2337(5) 0.6542(4) 0.6009(3) 0.0323(8) Uani 1 1 d . . . . .
H11A H 0.1620 0.6291 0.6526 0.039 Uiso 1 1 calc R U . . .
C12A C 0.5318(5) 0.5195(4) 0.3663(3) 0.0319(8) Uani 1 1 d . . . . .
H12E H 0.5199 0.5605 0.3056 0.038 Uiso 1 1 calc R U . . .
H12F H 0.4994 0.4442 0.3722 0.038 Uiso 1 1 calc R U . . .
C13A C 0.6984(5) 0.4827(4) 0.3632(3) 0.0342(9) Uani 1 1 d . . . . .
H13E H 0.7246 0.5577 0.3712 0.041 Uiso 1 1 calc R U . . .
H13F H 0.7139 0.4270 0.4173 0.041 Uiso 1 1 calc R U . . .
C14A C 0.7723(4) 0.3029(3) 0.2517(3) 0.0302(8) Uani 1 1 d . . . . .
H14E H 0.6729 0.3243 0.2395 0.036 Uiso 1 1 calc R U . . .
H14F H 0.7687 0.2500 0.3091 0.036 Uiso 1 1 calc R U . . .
C15A C 0.8961(6) 0.2321(4) 0.1654(3) 0.0426(10) Uani 1 1 d . U . . .
H15A H 0.9952 0.2097 0.1797 0.051 Uiso 1 1 calc R U . . .
C16A C 0.8645(5) 0.1142(4) 0.1522(3) 0.0367(9) Uani 1 1 d . . . . .
C17A C 0.8860(6) 0.0176(4) 0.2156(3) 0.0417(10) Uani 1 1 d . . . . .
H17A H 0.9272 0.0240 0.2653 0.050 Uiso 1 1 calc R U . . .
C18A C 0.8486(6) -0.0883(4) 0.2081(4) 0.0444(11) Uani 1 1 d . . . . .
H18A H 0.8621 -0.1528 0.2532 0.053 Uiso 1 1 calc R U . . .
C19A C 0.7915(6) -0.1000(4) 0.1346(4) 0.0442(11) Uani 1 1 d . . . . .
H19A H 0.7662 -0.1726 0.1289 0.053 Uiso 1 1 calc R U . . .
C20A C 0.7718(6) -0.0054(4) 0.0701(4) 0.0445(11) Uani 1 1 d . . . . .
H20A H 0.7338 -0.0136 0.0192 0.053 Uiso 1 1 calc R U . . .
C21A C 0.8066(5) 0.1017(4) 0.0784(3) 0.0413(10) Uani 1 1 d . . . . .
H21A H 0.7912 0.1666 0.0339 0.050 Uiso 1 1 calc R U . . .
S1B S 1.35928(14) -0.01268(10) 0.07231(9) 0.0444(3) Uani 1 1 d . . . . .
O1B O 1.1176(4) 0.3698(3) 0.2372(3) 0.0441(8) Uani 1 1 d . . . . .
O2B O 0.3722(3) 1.1854(3) 0.6784(2) 0.0420(7) Uani 1 1 d . . . . .
H2B H 0.3216 1.1358 0.6854 0.063 Uiso 1 1 calc R U . . .
N1B N 1.4290(5) -0.0728(3) 0.2399(3) 0.0447(9) Uani 1 1 d . . . . .
H1BA H 1.4474 -0.0527 0.2908 0.054 Uiso 1 1 calc R U . . .
H1BB H 1.4302 -0.1490 0.2323 0.054 Uiso 1 1 calc R U . . .
N2B N 1.3954(4) 0.1297(3) 0.1806(3) 0.0343(7) Uani 1 1 d . . . . .
H2BA H 1.424(5) 0.160(4) 0.225(3) 0.034(11) Uiso 1 1 d . . . . .
N3B N 1.2533(4) 0.5044(3) 0.2260(3) 0.0328(7) Uani 1 1 d . . . . .
H3B H 1.3389 0.5187 0.1937 0.039 Uiso 1 1 calc R U . . .
N4B N 0.6836(4) 1.0612(3) 0.5753(2) 0.0307(8) Uani 0.944(7) 1 d D U P A 1
H4BA H 0.7536 1.0976 0.5774 0.037 Uiso 0.944(7) 1 calc R U P A 1
H4BB H 0.6132 1.1180 0.5524 0.037 Uiso 0.944(7) 1 calc R U P A 1
N4C N 0.605(4) 0.924(3) 0.627(3) 0.028(8) Uani 0.056(7) 1 d D U P A 2
H4CA H 0.5133 0.9427 0.6161 0.034 Uiso 0.056(7) 1 calc R U P A 2
H4CB H 0.6098 0.8599 0.6692 0.034 Uiso 0.056(7) 1 calc R U P A 2
C1B C 1.3993(5) 0.0128(4) 0.1742(3) 0.0384(10) Uani 1 1 d . . . . .
C2B C 1.3362(6) 0.1418(4) 0.0419(4) 0.0432(10) Uani 1 1 d . . . . .
H2BB H 1.3108 0.1775 -0.0140 0.052 Uiso 1 1 calc R U . . .
C3B C 1.3585(5) 0.2050(4) 0.1068(3) 0.0359(9) Uani 1 1 d . . . . .
C4B C 1.3513(5) 0.3371(4) 0.1095(3) 0.0372(9) Uani 1 1 d . . . . .
H4BC H 1.3302 0.3782 0.0508 0.045 Uiso 1 1 calc R U . . .
H4BD H 1.4507 0.3421 0.1100 0.045 Uiso 1 1 calc R U . . .
C5B C 1.2288(5) 0.4052(4) 0.1977(3) 0.0329(9) Uani 1 1 d . . . . .
C6B C 1.1558(5) 0.5890(4) 0.3028(3) 0.0304(8) Uani 1 1 d . . . . .
C7B C 1.0470(5) 0.5598(4) 0.3797(3) 0.0350(9) Uani 1 1 d . . . . .
H7B H 1.0306 0.4814 0.3824 0.042 Uiso 1 1 calc R U . . .
C8B C 0.9611(5) 0.6485(4) 0.4536(3) 0.0363(9) Uani 1 1 d . . . . .
H8B H 0.8860 0.6288 0.5061 0.044 Uiso 1 1 calc DR U . . .
C9B C 0.9827(5) 0.7630(4) 0.4523(3) 0.0328(9) Uani 1 1 d . . . . .
C10B C 1.0919(5) 0.7895(4) 0.3755(3) 0.0351(9) Uani 1 1 d . . . . .
H10B H 1.1087 0.8677 0.3734 0.042 Uiso 1 1 calc R U . . .
C11B C 1.1792(5) 0.7042(4) 0.3002(3) 0.0349(9) Uani 1 1 d . . . . .
H11B H 1.2537 0.7248 0.2478 0.042 Uiso 1 1 calc R U . . .
C12B C 0.8898(5) 0.8570(4) 0.5334(3) 0.0358(9) Uani 1 1 d D U . . .
H12A H 0.8474 0.8139 0.5918 0.043 Uiso 0.944(7) 1 calc R U P A 1
H12B H 0.9561 0.8984 0.5483 0.043 Uiso 0.944(7) 1 calc R U P A 1
H12C H 0.9170 0.9349 0.5203 0.043 Uiso 0.056(7) 1 calc R U P A 2
H12D H 0.9054 0.8237 0.5954 0.043 Uiso 0.056(7) 1 calc R U P A 2
C13B C 0.7613(5) 0.9536(4) 0.5054(3) 0.0315(9) Uani 0.944(7) 1 d D U P A 1
H13A H 0.8023 0.9848 0.4407 0.038 Uiso 0.944(7) 1 calc R U P A 1
H13B H 0.6859 0.9140 0.5018 0.038 Uiso 0.944(7) 1 calc R U P A 1
C13C C 0.725(2) 0.878(2) 0.535(3) 0.036(10) Uani 0.056(7) 1 d D U P A 2
H13C H 0.7036 0.9384 0.4841 0.043 Uiso 0.056(7) 1 calc R U P A 2
H13D H 0.7167 0.7990 0.5169 0.043 Uiso 0.056(7) 1 calc DR U P A 2
C14B C 0.6087(5) 1.0303(4) 0.6736(3) 0.0376(9) Uani 1 1 d D U . . .
H14A H 0.6849 0.9997 0.7088 0.045 Uiso 0.944(7) 1 calc R U P A 1
H14B H 0.5657 0.9628 0.6713 0.045 Uiso 0.944(7) 1 calc R U P A 1
H14C H 0.6755 1.0675 0.6226 0.045 Uiso 0.056(7) 1 calc R U P A 2
H14D H 0.6668 0.9939 0.7194 0.045 Uiso 0.056(7) 1 calc R U P A 2
C15B C 0.4826(5) 1.1410(4) 0.7278(3) 0.0380(9) Uani 1 1 d . . . . .
H15B H 0.4332 1.1133 0.7929 0.046 Uiso 1 1 calc R U . . .
C16B C 0.5401(5) 1.2471(4) 0.7404(3) 0.0363(9) Uani 1 1 d . . . . .
C17B C 0.5357(6) 1.3437(4) 0.6755(4) 0.0422(10) Uani 1 1 d . . . . .
H17B H 0.4994 1.3430 0.6224 0.051 Uiso 1 1 calc R U . . .
C18B C 0.5852(6) 1.4418(5) 0.6892(4) 0.0513(12) Uani 1 1 d . . . . .
H18B H 0.5840 1.5075 0.6446 0.062 Uiso 1 1 calc R U . . .
C19B C 0.6362(6) 1.4436(5) 0.7676(4) 0.0510(12) Uani 1 1 d . . . . .
H19B H 0.6678 1.5113 0.7771 0.061 Uiso 1 1 calc R U . . .
C20B C 0.6410(6) 1.3487(5) 0.8306(4) 0.0487(12) Uani 1 1 d . . . . .
H20B H 0.6770 1.3503 0.8837 0.058 Uiso 1 1 calc R U . . .
C21B C 0.5933(6) 1.2486(5) 0.8182(4) 0.0443(10) Uani 1 1 d . . . . .
H21B H 0.5973 1.1824 0.8624 0.053 Uiso 1 1 calc R U . . .
S2A S 0.61853(11) 0.60779(8) 1.09672(6) 0.0320(2) Uani 1 1 d . . . . .
S3A S 0.79162(11) 0.74618(8) 0.81249(6) 0.0319(2) Uani 1 1 d . . . . .
O3A O 0.5813(4) 0.4922(3) 1.1142(2) 0.0445(8) Uani 1 1 d . . . . .
O4A O 0.7387(4) 0.6093(3) 1.1345(2) 0.0446(8) Uani 1 1 d . . . . .
O5A O 0.4849(4) 0.7145(3) 1.1295(2) 0.0509(8) Uani 1 1 d . . . . .
O6A O 0.9225(4) 0.6371(3) 0.7798(2) 0.0484(8) Uani 1 1 d . . . . .
O7A O 0.8351(4) 0.8588(3) 0.7937(2) 0.0392(7) Uani 1 1 d . . . . .
O8A O 0.6668(5) 0.7488(3) 0.7779(3) 0.0524(9) Uani 1 1 d . . . . .
C22A C 0.6835(5) 0.6193(4) 0.9703(3) 0.0342(9) Uani 1 1 d . . . . .
H22A H 0.7721 0.5464 0.9443 0.041 Uiso 1 1 calc R U . . .
H22B H 0.6027 0.6183 0.9430 0.041 Uiso 1 1 calc R U . . .
C23A C 0.7276(5) 0.7350(4) 0.9394(3) 0.0363(9) Uani 1 1 d . . . . .
H23A H 0.8090 0.7358 0.9663 0.044 Uiso 1 1 calc R U . . .
H23B H 0.6393 0.8080 0.9657 0.044 Uiso 1 1 calc R U . . .
S2B S -0.03332(10) 0.21501(9) 0.48929(7) 0.0314(2) Uani 1 1 d . . . . .
S3B S 0.44957(10) 0.16719(9) 0.40274(7) 0.0329(2) Uani 1 1 d . . . . .
O3B O -0.0499(3) 0.1411(3) 0.5775(2) 0.0328(6) Uani 1 1 d . . . . .
O4B O -0.0729(3) 0.3462(3) 0.5107(2) 0.0387(7) Uani 1 1 d . . . . .
O5B O -0.1105(4) 0.1871(3) 0.4276(2) 0.0420(7) Uani 1 1 d . . . . .
O6B O 0.5304(3) 0.2081(3) 0.4552(2) 0.0388(7) Uani 1 1 d . . . . .
O7B O 0.4457(3) 0.2379(3) 0.3144(2) 0.0337(6) Uani 1 1 d . . . . .
O8B O 0.4983(3) 0.0341(3) 0.3855(2) 0.0405(7) Uani 1 1 d . . . . .
C22B C 0.1616(5) 0.1678(4) 0.4246(3) 0.0326(8) Uani 1 1 d . . . . .
H22C H 0.1970 0.0768 0.4154 0.039 Uiso 1 1 calc R U . . .
H22D H 0.1759 0.2060 0.3604 0.039 Uiso 1 1 calc R U . . .
C23B C 0.2570(5) 0.2041(4) 0.4758(3) 0.0324(8) Uani 1 1 d . . . . .
H23C H 0.2514 0.1595 0.5373 0.039 Uiso 1 1 calc R U . . .
H23D H 0.2165 0.2940 0.4903 0.039 Uiso 1 1 calc R U . . .
O1W O 0.3814(7) 0.9392(5) 0.8743(4) 0.0508(12) Uani 0.65 1 d G . P B 1
H1WA H 0.3222 0.8927 0.8942 0.076 Uiso 0.65 1 d G U P B 1
H1WB H 0.4242 0.9343 0.9192 0.076 Uiso 0.65 1 d G U P B 1
O101 O 0.2006(7) 0.5439(5) 0.9791(5) 0.0695(19) Uani 0.793(8) 1 d D U P C 1
O102 O 0.2061(7) 0.7818(4) 0.9136(4) 0.0566(14) Uani 0.793(8) 1 d D U P C 1
C101 C 0.1044(9) 0.6541(7) 1.0353(6) 0.064(2) Uani 0.793(8) 1 d D U P C 1
H10C H 0.0855 0.6346 1.1045 0.077 Uiso 0.793(8) 1 calc R U P C 1
H10D H 0.0057 0.6815 1.0218 0.077 Uiso 0.793(8) 1 calc R U P C 1
C102 C 0.1752(9) 0.7568(10) 1.0130(7) 0.0576(19) Uani 0.793(8) 1 d D U P C 1
H10E H 0.1055 0.8320 1.0505 0.069 Uiso 0.793(8) 1 calc R U P C 1
H10F H 0.2704 0.7324 1.0309 0.069 Uiso 0.793(8) 1 calc R U P C 1
C103 C 0.3042(9) 0.6731(6) 0.8585(5) 0.0512(16) Uani 0.793(8) 1 d D U P C 1
H10G H 0.4022 0.6470 0.8730 0.061 Uiso 0.793(8) 1 calc R U P C 1
H10H H 0.3242 0.6921 0.7892 0.061 Uiso 0.793(8) 1 calc R U P C 1
C104 C 0.2357(9) 0.5714(7) 0.8803(6) 0.0508(18) Uani 0.793(8) 1 d D U P C 1
H10I H 0.1421 0.5951 0.8607 0.061 Uiso 0.793(8) 1 calc R U P C 1
H10J H 0.3070 0.4967 0.8429 0.061 Uiso 0.793(8) 1 calc R U P C 1
O201 O 0.302(2) 0.5816(14) 0.9884(12) 0.048(4) Uani 0.207(8) 1 d D U P C 2
O202 O 0.116(3) 0.7728(15) 0.9025(13) 0.056(5) Uani 0.207(8) 1 d D U P C 2
C201 C 0.207(3) 0.698(2) 1.0390(16) 0.043(5) Uani 0.207(8) 1 d D U P C 2
H20C H 0.2553 0.7182 1.0836 0.052 Uiso 0.207(8) 1 calc R U P C 2
H20D H 0.1070 0.6902 1.0772 0.052 Uiso 0.207(8) 1 calc R U P C 2
C202 C 0.186(4) 0.801(2) 0.968(3) 0.053(6) Uani 0.207(8) 1 d D U P C 2
H20E H 0.1216 0.8796 1.0024 0.063 Uiso 0.207(8) 1 calc R U P C 2
H20F H 0.2857 0.8112 0.9315 0.063 Uiso 0.207(8) 1 calc R U P C 2
C203 C 0.217(3) 0.656(2) 0.8558(16) 0.048(5) Uani 0.207(8) 1 d D U P C 2
H20G H 0.3191 0.6640 0.8241 0.057 Uiso 0.207(8) 1 calc R U P C 2
H20H H 0.1783 0.6355 0.8060 0.057 Uiso 0.207(8) 1 calc R U P C 2
C204 C 0.225(3) 0.557(2) 0.927(2) 0.041(5) Uani 0.207(8) 1 d D U P C 2
H20I H 0.1217 0.5565 0.9654 0.050 Uiso 0.207(8) 1 calc R U P C 2
H20J H 0.2805 0.4758 0.8951 0.050 Uiso 0.207(8) 1 calc R U P C 2

loop_
_atom_site_aniso_label
_atom_site_aniso_U_11
_atom_site_aniso_U_22
_atom_site_aniso_U_33
_atom_site_aniso_U_23
_atom_site_aniso_U_13
_atom_site_aniso_U_12
S1A 0.0352(6) 0.0375(5) 0.0460(6) -0.0151(4) -0.0072(5) -0.0106(4)
O1A 0.0277(17) 0.0436(16) 0.0515(18) -0.0171(14) -0.0019(14) -0.0135(13)
O2A 0.112(3) 0.0470(18) 0.0383(17) -0.0112(14) 0.0163(18) -0.042(2)
N1A 0.037(2) 0.0369(18) 0.046(2) -0.0039(16) -0.0052(16) -0.0126(16)
N2A 0.0243(18) 0.0316(16) 0.0346(17) -0.0091(13) -0.0044(13) -0.0062(13)
N3A 0.0268(18) 0.0308(16) 0.0313(16) -0.0067(13) -0.0019(14) -0.0111(13)
N4A 0.0238(17) 0.0354(16) 0.0387(18) -0.0082(14) -0.0063(14) -0.0104(13)
C1A 0.019(2) 0.036(2) 0.043(2) -0.0101(17) 0.0008(17) -0.0070(16)
C2A 0.030(2) 0.037(2) 0.038(2) -0.0116(17) -0.0050(17) -0.0065(17)
C3A 0.022(2) 0.036(2) 0.0343(19) -0.0097(16) -0.0025(16) -0.0077(16)
C4A 0.027(2) 0.0332(19) 0.035(2) -0.0093(16) -0.0007(16) -0.0084(16)
C5A 0.026(2) 0.036(2) 0.034(2) -0.0068(16) -0.0065(17) -0.0086(16)
C6A 0.022(2) 0.0323(18) 0.033(2) -0.0045(15) -0.0058(16) -0.0065(15)
C7A 0.037(2) 0.0280(18) 0.038(2) -0.0049(16) -0.0040(18) -0.0103(17)
C8A 0.031(2) 0.0308(18) 0.0310(19) -0.0030(15) 0.0009(16) -0.0118(16)
C9A 0.022(2) 0.0305(18) 0.0311(19) -0.0062(15) -0.0058(15) -0.0034(15)
C10A 0.034(2) 0.0300(19) 0.035(2) -0.0057(16) -0.0059(17) -0.0115(17)
C11A 0.030(2) 0.0324(19) 0.032(2) -0.0059(16) -0.0013(16) -0.0123(16)
C12A 0.028(2) 0.0319(18) 0.0329(19) -0.0060(15) -0.0056(16) -0.0061(15)
C13A 0.031(2) 0.0333(19) 0.038(2) -0.0107(15) -0.0100(17) -0.0061(16)
C14A 0.025(2) 0.0312(18) 0.0345(19) -0.0080(15) -0.0061(16) -0.0086(15)
C15A 0.036(2) 0.043(2) 0.041(2) -0.0108(18) 0.0083(18) -0.0184(19)
C16A 0.029(2) 0.033(2) 0.040(2) -0.0124(17) 0.0040(17) -0.0082(17)
C17A 0.044(3) 0.040(2) 0.040(2) -0.0073(18) -0.010(2) -0.0104(19)
C18A 0.049(3) 0.034(2) 0.047(3) -0.0039(18) -0.008(2) -0.0132(19)
C19A 0.038(3) 0.039(2) 0.054(3) -0.0133(19) -0.005(2) -0.0145(19)
C20A 0.033(3) 0.047(2) 0.054(3) -0.015(2) -0.011(2) -0.0101(19)
C21A 0.030(2) 0.043(2) 0.045(2) 0.0003(18) -0.0082(19) -0.0072(19)
S1B 0.0432(7) 0.0431(6) 0.0483(6) -0.0140(5) -0.0060(5) -0.0185(5)
O1B 0.0257(16) 0.0385(15) 0.067(2) -0.0123(14) -0.0071(14) -0.0117(13)
O2B 0.0277(15) 0.0440(16) 0.0536(17) -0.0093(13) -0.0092(13) -0.0101(12)
N1B 0.040(2) 0.0320(18) 0.059(2) -0.0044(16) -0.0109(19) -0.0089(16)
N2B 0.0252(18) 0.0358(17) 0.0408(19) -0.0079(14) -0.0053(15) -0.0101(14)
N3B 0.0209(17) 0.0349(17) 0.0420(19) -0.0039(14) -0.0054(14) -0.0101(13)
N4B 0.0239(17) 0.0276(16) 0.0395(18) -0.0031(13) -0.0078(14) -0.0071(13)
N4C 0.025(11) 0.029(11) 0.029(12) 0.000(9) -0.011(8) -0.001(8)
C1B 0.027(2) 0.035(2) 0.050(3) -0.0117(18) -0.0030(19) -0.0094(17)
C2B 0.043(3) 0.044(2) 0.047(3) -0.0077(19) -0.011(2) -0.019(2)
C3B 0.026(2) 0.039(2) 0.039(2) -0.0067(17) -0.0017(17) -0.0102(17)
C4B 0.032(2) 0.039(2) 0.042(2) -0.0039(17) -0.0090(18) -0.0128(17)
C5B 0.025(2) 0.0280(18) 0.045(2) -0.0061(16) -0.0109(18) -0.0057(16)
C6B 0.025(2) 0.0312(18) 0.036(2) -0.0028(16) -0.0093(17) -0.0085(15)
C7B 0.031(2) 0.0329(19) 0.043(2) 0.0001(17) -0.0095(19) -0.0131(17)
C8B 0.029(2) 0.039(2) 0.039(2) 0.0022(17) -0.0055(17) -0.0118(17)
C9B 0.027(2) 0.0340(19) 0.037(2) -0.0009(16) -0.0126(17) -0.0063(16)
C10B 0.031(2) 0.0285(19) 0.045(2) 0.0009(17) -0.0124(19) -0.0081(16)
C11B 0.032(2) 0.0327(19) 0.040(2) 0.0013(17) -0.0069(18) -0.0132(17)
C12B 0.032(2) 0.037(2) 0.034(2) -0.0025(16) -0.0099(17) -0.0048(17)
C13B 0.028(2) 0.0274(18) 0.035(2) -0.0054(15) -0.0077(16) -0.0041(15)
C13C 0.032(10) 0.04(2) 0.032(14) -0.008(13) -0.009(8) -0.001(9)
C14B 0.032(2) 0.038(2) 0.041(2) -0.0056(16) -0.0109(18) -0.0065(17)
C15B 0.036(2) 0.040(2) 0.037(2) -0.0057(17) -0.0033(17) -0.0151(18)
C16B 0.026(2) 0.039(2) 0.041(2) -0.0130(17) -0.0011(17) -0.0105(17)
C17B 0.038(3) 0.041(2) 0.047(2) -0.0071(19) -0.007(2) -0.0138(19)
C18B 0.048(3) 0.041(2) 0.061(3) -0.011(2) -0.004(2) -0.017(2)
C19B 0.034(3) 0.047(3) 0.069(3) -0.025(2) -0.006(2) -0.011(2)
C20B 0.033(3) 0.056(3) 0.061(3) -0.017(2) -0.014(2) -0.013(2)
C21B 0.031(2) 0.051(3) 0.047(2) -0.009(2) -0.0049(19) -0.0112(19)
S2A 0.0343(6) 0.0318(4) 0.0300(5) 0.0004(4) -0.0049(4) -0.0149(4)
S3A 0.0358(6) 0.0314(5) 0.0294(5) -0.0008(4) -0.0057(4) -0.0150(4)
O3A 0.059(2) 0.0415(16) 0.0460(18) 0.0088(14) -0.0185(16) -0.0326(16)
O4A 0.051(2) 0.0502(17) 0.0450(17) 0.0085(14) -0.0184(15) -0.0300(16)
O5A 0.047(2) 0.0445(17) 0.0466(18) -0.0070(14) 0.0054(15) -0.0103(15)
O6A 0.046(2) 0.0413(16) 0.0422(17) -0.0069(13) 0.0059(14) -0.0086(14)
O7A 0.0417(18) 0.0369(15) 0.0423(16) 0.0016(12) -0.0094(13) -0.0198(13)
O8A 0.061(2) 0.058(2) 0.058(2) 0.0196(17) -0.0303(19) -0.0377(18)
C22A 0.041(2) 0.0294(18) 0.0310(19) -0.0020(15) -0.0045(17) -0.0142(17)
C23A 0.040(2) 0.0314(19) 0.037(2) -0.0056(16) -0.0050(18) -0.0155(17)
S2B 0.0199(5) 0.0407(5) 0.0348(5) 0.0010(4) -0.0072(4) -0.0117(4)
S3B 0.0198(5) 0.0386(5) 0.0398(5) 0.0004(4) -0.0069(4) -0.0100(4)
O3B 0.0299(15) 0.0372(14) 0.0329(14) 0.0010(11) -0.0089(12) -0.0130(12)
O4B 0.0275(16) 0.0373(15) 0.0454(16) 0.0030(12) -0.0054(12) -0.0076(12)
O5B 0.0294(16) 0.0617(19) 0.0444(16) 0.0020(14) -0.0166(13) -0.0216(14)
O6B 0.0255(15) 0.0492(16) 0.0475(16) 0.0027(13) -0.0155(13) -0.0154(13)
O7B 0.0276(15) 0.0402(15) 0.0367(15) 0.0028(12) -0.0083(12) -0.0165(12)
O8B 0.0266(16) 0.0385(15) 0.0513(18) 0.0003(13) -0.0080(13) -0.0062(13)
C22B 0.024(2) 0.039(2) 0.038(2) -0.0022(16) -0.0077(17) -0.0132(16)
C23B 0.022(2) 0.040(2) 0.034(2) -0.0033(16) -0.0062(16) -0.0096(16)
O1W 0.056(3) 0.050(3) 0.055(3) 0.009(2) -0.021(3) -0.027(2)
O101 0.054(3) 0.058(3) 0.070(4) 0.007(3) -0.001(3) 0.001(2)
O102 0.053(3) 0.048(2) 0.058(3) -0.010(2) -0.003(3) -0.010(2)
C101 0.042(4) 0.076(4) 0.056(4) 0.005(3) -0.004(3) -0.003(3)
C102 0.037(4) 0.072(5) 0.053(4) -0.017(4) -0.008(3) -0.002(4)
C103 0.046(4) 0.049(3) 0.050(3) -0.008(2) -0.008(3) -0.008(3)
C104 0.038(4) 0.047(4) 0.062(4) -0.006(3) -0.014(3) -0.006(3)
O201 0.043(9) 0.044(7) 0.054(8) -0.004(6) -0.014(6) -0.007(6)
O202 0.072(12) 0.043(7) 0.058(8) -0.005(6) -0.033(8) -0.008(7)
C201 0.041(10) 0.038(8) 0.040(8) -0.009(6) -0.011(7) 0.003(7)
C202 0.062(15) 0.046(9) 0.047(11) -0.009(8) -0.023(11) -0.003(8)
C203 0.056(13) 0.039(8) 0.046(9) -0.002(7) -0.012(8) -0.013(8)
C204 0.037(11) 0.042(9) 0.041(10) 0.002(8) -0.007(10) -0.012(7)

loop_
_atom_type_symbol
_atom_type_description
_atom_type_scat_dispersion_real
_atom_type_scat_dispersion_imag
_atom_type_scat_source
C C 0.0181 0.0091 'International Tables Vol C Tables 4.2.6.8 and 6.1.1.4'
H H 0.0000 0.0000 'International Tables Vol C Tables 4.2.6.8 and 6.1.1.4'
N N 0.0311 0.0180 'International Tables Vol C Tables 4.2.6.8 and 6.1.1.4'
O O 0.0492 0.0322 'International Tables Vol C Tables 4.2.6.8 and 6.1.1.4'
S S 0.3331 0.5567 'International Tables Vol C Tables 4.2.6.8 and 6.1.1.4'

loop_
_geom_angle_atom_site_label_1
_geom_angle_atom_site_label_2
_geom_angle_atom_site_label_3
_geom_angle
_geom_angle_site_symmetry_1
_geom_angle_site_symmetry_3
_geom_angle_publ_flag
C1A S1A C2A 90.6(2) . . ?
C15A O2A H2A 109.5 . . ?
H1AA N1A H1AB 120.0 . . ?
C1A N1A H1AA 120.0 . . ?
C1A N1A H1AB 120.0 . . ?
C1A N2A H2AA 122.7 . . ?
C1A N2A C3A 114.7(4) . . ?
C3A N2A H2AA 122.7 . . ?
C5A N3A H3A 117.0 . . ?
C5A N3A C6A 125.9(4) . . ?
C6A N3A H3A 117.0 . . ?
H4AA N4A H4AB 107.7 . . ?
C13A N4A H4AA 108.9 . . ?
C13A N4A H4AB 108.9 . . ?
C14A N4A H4AA 108.9 . . ?
C14A N4A H4AB 108.9 . . ?
C14A N4A C13A 113.6(3) . . ?
N1A C1A S1A 125.4(3) . . ?
N1A C1A N2A 124.0(4) . . ?
N2A C1A S1A 110.6(3) . . ?
S1A C2A H2AB 124.2 . . ?
C3A C2A S1A 111.6(3) . . ?
C3A C2A H2AB 124.2 . . ?
N2A C3A C4A 117.6(4) . . ?
C2A C3A N2A 112.5(4) . . ?
C2A C3A C4A 129.8(4) . . ?
C3A C4A H4AC 109.5 . . ?
C3A C4A H4AD 109.5 . . ?
C3A C4A C5A 110.7(3) . . ?
H4AC C4A H4AD 108.1 . . ?
C5A C4A H4AC 109.5 . . ?
C5A C4A H4AD 109.5 . . ?
O1A C5A N3A 123.7(4) . . ?
O1A C5A C4A 122.0(4) . . ?
N3A C5A C4A 114.2(4) . . ?
C7A C6A N3A 123.0(4) . . ?
C11A C6A N3A 117.3(4) . . ?
C11A C6A C7A 119.6(4) . . ?
C6A C7A H7A 120.4 . . ?
C6A C7A C8A 119.3(4) . . ?
C8A C7A H7A 120.4 . . ?
C7A C8A H8A 119.0 . . ?
C9A C8A C7A 122.0(4) . . ?
C9A C8A H8A 119.0 . . ?
C8A C9A C12A 120.3(4) . . ?
C10A C9A C8A 117.8(3) . . ?
C10A C9A C12A 122.0(3) . . ?
C9A C10A H10A 119.5 . . ?
C9A C10A C11A 121.0(4) . . ?
C11A C10A H10A 119.5 . . ?
C6A C11A C10A 120.3(4) . . ?
C6A C11A H11A 119.8 . . ?
C10A C11A H11A 119.8 . . ?
C9A C12A H12E 109.4 . . ?
C9A C12A H12F 109.4 . . ?
C9A C12A C13A 111.1(3) . . ?
H12E C12A H12F 108.0 . . ?
C13A C12A H12E 109.4 . . ?
C13A C12A H12F 109.4 . . ?
N4A C13A C12A 111.7(3) . . ?
N4A C13A H13E 109.3 . . ?
N4A C13A H13F 109.3 . . ?
C12A C13A H13E 109.3 . . ?
C12A C13A H13F 109.3 . . ?
H13E C13A H13F 107.9 . . ?
N4A C14A H14E 109.5 . . ?
N4A C14A H14F 109.5 . . ?
N4A C14A C15A 110.7(3) . . ?
H14E C14A H14F 108.1 . . ?
C15A C14A H14E 109.5 . . ?
C15A C14A H14F 109.5 . . ?
O2A C15A C14A 110.0(4) . . ?
O2A C15A H15A 108.3 . . ?
O2A C15A C16A 113.3(4) . . ?
C14A C15A H15A 108.3 . . ?
C16A C15A C14A 108.5(3) . . ?
C16A C15A H15A 108.3 . . ?
C17A C16A C15A 120.6(4) . . ?
C17A C16A C21A 118.4(4) . . ?
C21A C16A C15A 120.9(4) . . ?
C16A C17A H17A 119.3 . . ?
C16A C17A C18A 121.3(5) . . ?
C18A C17A H17A 119.3 . . ?
C17A C18A H18A 120.1 . . ?
C17A C18A C19A 119.9(4) . . ?
C19A C18A H18A 120.1 . . ?
C18A C19A H19A 120.3 . . ?
C20A C19A C18A 119.5(4) . . ?
C20A C19A H19A 120.3 . . ?
C19A C20A H20A 119.6 . . ?
C19A C20A C21A 120.8(5) . . ?
C21A C20A H20A 119.6 . . ?
C16A C21A H21A 119.9 . . ?
C20A C21A C16A 120.1(4) . . ?
C20A C21A H21A 119.9 . . ?
C1B S1B C2B 89.9(2) . . ?
C15B O2B H2B 109.5 . . ?
H1BA N1B H1BB 120.0 . . ?
C1B N1B H1BA 120.0 . . ?
C1B N1B H1BB 120.0 . . ?
C1B N2B H2BA 125(3) . . ?
C1B N2B C3B 115.0(4) . . ?
C3B N2B H2BA 120(3) . . ?
C5B N3B H3B 116.4 . . ?
C5B N3B C6B 127.3(4) . . ?
C6B N3B H3B 116.4 . . ?
H4BA N4B H4BB 107.5 . . ?
C13B N4B H4BA 108.4 . . ?
C13B N4B H4BB 108.4 . . ?
C14B N4B H4BA 108.4 . . ?
C14B N4B H4BB 108.4 . . ?
C14B N4B C13B 115.5(3) . . ?
H4CA N4C H4CB 107.2 . . ?
C13C N4C H4CA 107.9 . . ?
C13C N4C H4CB 107.9 . . ?
C14B N4C H4CA 107.9 . . ?
C14B N4C H4CB 107.9 . . ?
C14B N4C C13C 118(2) . . ?
N1B C1B S1B 125.0(3) . . ?
N2B C1B S1B 111.4(3) . . ?
N2B C1B N1B 123.6(4) . . ?
S1B C2B H2BB 123.9 . . ?
C3B C2B S1B 112.1(4) . . ?
C3B C2B H2BB 123.9 . . ?
N2B C3B C4B 118.0(4) . . ?
C2B C3B N2B 111.6(4) . . ?
C2B C3B C4B 130.4(4) . . ?
C3B C4B H4BC 109.2 . . ?
C3B C4B H4BD 109.2 . . ?
C3B C4B C5B 111.9(4) . . ?
H4BC C4B H4BD 107.9 . . ?
C5B C4B H4BC 109.2 . . ?
C5B C4B H4BD 109.2 . . ?
O1B C5B N3B 124.5(4) . . ?
O1B C5B C4B 120.8(4) . . ?
N3B C5B C4B 114.6(4) . . ?
C7B C6B N3B 123.5(4) . . ?
C7B C6B C11B 119.8(4) . . ?
C11B C6B N3B 116.6(4) . . ?
C6B C7B H7B 120.6 . . ?
C6B C7B C8B 118.9(4) . . ?
C8B C7B H7B 120.6 . . ?
C7B C8B H8B 118.9 . . ?
C9B C8B C7B 122.1(4) . . ?
C9B C8B H8B 118.9 . . ?
C8B C9B C12B 121.3(4) . . ?
C10B C9B C8B 117.9(4) . . ?
C10B C9B C12B 120.8(4) . . ?
C9B C10B H10B 119.1 . . ?
C9B C10B C11B 121.8(4) . . ?
C11B C10B H10B 119.1 . . ?
C6B C11B C10B 119.5(4) . . ?
C6B C11B H11B 120.3 . . ?
C10B C11B H11B 120.3 . . ?
C9B C12B H12A 109.5 . . ?
C9B C12B H12B 109.5 . . ?
C9B C12B H12C 111.0 . . ?
C9B C12B H12D 111.0 . . ?
C9B C12B C13C 103.7(12) . . ?
H12A C12B H12B 108.1 . . ?
H12C C12B H12D 109.0 . . ?
C13B C12B C9B 110.6(3) . . ?
C13B C12B H12A 109.5 . . ?
C13B C12B H12B 109.5 . . ?
C13C C12B H12C 111.0 . . ?
C13C C12B H12D 111.0 . . ?
N4B C13B C12B 112.6(3) . . ?
N4B C13B H13A 109.1 . . ?
N4B C13B H13B 109.1 . . ?
C12B C13B H13A 109.1 . . ?
C12B C13B H13B 109.1 . . ?
H13A C13B H13B 107.8 . . ?
N4C C13C C12B 117(3) . . ?
N4C C13C H13C 108.2 . . ?
N4C C13C H13D 108.2 . . ?
C12B C13C H13C 108.2 . . ?
C12B C13C H13D 108.2 . . ?
H13C C13C H13D 107.3 . . ?
N4B C14B H14A 109.1 . . ?
N4B C14B H14B 109.1 . . ?
N4B C14B C15B 112.3(3) . . ?
N4C C14B H14C 104.3 . . ?
N4C C14B H14D 104.3 . . ?
N4C C14B C15B 131.7(16) . . ?
H14A C14B H14B 107.9 . . ?
H14C C14B H14D 105.6 . . ?
C15B C14B H14A 109.1 . . ?
C15B C14B H14B 109.1 . . ?
C15B C14B H14C 104.3 . . ?
C15B C14B H14D 104.3 . . ?
O2B C15B C14B 109.7(3) . . ?
O2B C15B H15B 108.5 . . ?
O2B C15B C16B 108.7(4) . . ?
C14B C15B H15B 108.5 . . ?
C14B C15B C16B 112.9(4) . . ?
C16B C15B H15B 108.5 . . ?
C17B C16B C15B 119.9(4) . . ?
C17B C16B C21B 120.0(4) . . ?
C21B C16B C15B 120.0(4) . . ?
C16B C17B H17B 120.3 . . ?
C16B C17B C18B 119.3(5) . . ?
C18B C17B H17B 120.3 . . ?
C17B C18B H18B 119.8 . . ?
C19B C18B C17B 120.3(5) . . ?
C19B C18B H18B 119.8 . . ?
C18B C19B H19B 119.9 . . ?
C20B C19B C18B 120.2(5) . . ?
C20B C19B H19B 119.9 . . ?
C19B C20B H20B 119.6 . . ?
C19B C20B C21B 120.7(5) . . ?
C21B C20B H20B 119.6 . . ?
C16B C21B C20B 119.4(5) . . ?
C16B C21B H21B 120.3 . . ?
C20B C21B H21B 120.3 . . ?
O3A S2A O5A 111.9(2) . . ?
O3A S2A C22A 105.44(19) . . ?
O4A S2A O3A 113.03(19) . . ?
O4A S2A O5A 112.0(2) . . ?
O4A S2A C22A 107.9(2) . . ?
O5A S2A C22A 106.1(2) . . ?
O6A S3A C23A 105.7(2) . . ?
O7A S3A O6A 111.2(2) . . ?
O7A S3A C23A 105.92(19) . . ?
O8A S3A O6A 113.1(2) . . ?
O8A S3A O7A 113.57(19) . . ?
O8A S3A C23A 106.6(2) . . ?
S2A C22A H22A 109.1 . . ?
S2A C22A H22B 109.1 . . ?
H22A C22A H22B 107.8 . . ?
C23A C22A S2A 112.5(2) . . ?
C23A C22A H22A 109.1 . . ?
C23A C22A H22B 109.1 . . ?
S3A C23A H23A 109.2 . . ?
S3A C23A H23B 109.2 . . ?
C22A C23A S3A 112.2(2) . . ?
C22A C23A H23A 109.2 . . ?
C22A C23A H23B 109.2 . . ?
H23A C23A H23B 107.9 . . ?
O3B S2B C22B 106.50(19) . . ?
O4B S2B O3B 111.60(18) . . ?
O4B S2B C22B 106.15(19) . . ?
O5B S2B O3B 111.66(17) . . ?
O5B S2B O4B 114.32(19) . . ?
O5B S2B C22B 105.97(19) . . ?
O6B S3B O7B 111.47(18) . . ?
O6B S3B O8B 114.94(18) . . ?
O6B S3B C23B 106.75(19) . . ?
O7B S3B C23B 105.30(18) . . ?
O8B S3B O7B 112.21(18) . . ?
O8B S3B C23B 105.34(19) . . ?
S2B C22B H22C 109.1 . . ?
S2B C22B H22D 109.1 . . ?
H22C C22B H22D 107.9 . . ?
C23B C22B S2B 112.3(2) . . ?
C23B C22B H22C 109.1 . . ?
C23B C22B H22D 109.1 . . ?
S3B C23B H23C 109.6 . . ?
S3B C23B H23D 109.6 . . ?
C22B C23B S3B 110.5(2) . . ?
C22B C23B H23C 109.6 . . ?
C22B C23B H23D 109.6 . . ?
H23C C23B H23D 108.1 . . ?
H1WA O1W H1WB 104.4 . . ?
C104 O101 C101 110.2(6) . . ?
C102 O102 C103 110.5(6) . . ?
O101 C101 H10C 109.3 . . ?
O101 C101 H10D 109.3 . . ?
O101 C101 C102 111.5(6) . . ?
H10C C101 H10D 108.0 . . ?
C102 C101 H10C 109.3 . . ?
C102 C101 H10D 109.3 . . ?
O102 C102 C101 109.1(6) . . ?
O102 C102 H10E 109.9 . . ?
O102 C102 H10F 109.9 . . ?
C101 C102 H10E 109.9 . . ?
C101 C102 H10F 109.9 . . ?
H10E C102 H10F 108.3 . . ?
O102 C103 H10G 109.5 . . ?
O102 C103 H10H 109.5 . . ?
O102 C103 C104 110.9(6) . . ?
H10G C103 H10H 108.0 . . ?
C104 C103 H10G 109.5 . . ?
C104 C103 H10H 109.5 . . ?
O101 C104 C103 111.4(6) . . ?
O101 C104 H10I 109.3 . . ?
O101 C104 H10J 109.3 . . ?
C103 C104 H10I 109.3 . . ?
C103 C104 H10J 109.3 . . ?
H10I C104 H10J 108.0 . . ?
C204 O201 C201 106.8(17) . . ?
C202 O202 C203 106.1(19) . . ?
O201 C201 H20C 109.7 . . ?
O201 C201 H20D 109.7 . . ?
O201 C201 C202 109.9(18) . . ?
H20C C201 H20D 108.2 . . ?
C202 C201 H20C 109.7 . . ?
C202 C201 H20D 109.7 . . ?
O202 C202 C201 110(2) . . ?
O202 C202 H20E 109.6 . . ?
O202 C202 H20F 109.6 . . ?
C201 C202 H20E 109.6 . . ?
C201 C202 H20F 109.6 . . ?
H20E C202 H20F 108.1 . . ?
O202 C203 H20G 109.7 . . ?
O202 C203 H20H 109.7 . . ?
O202 C203 C204 109.7(19) . . ?
H20G C203 H20H 108.2 . . ?
C204 C203 H20G 109.7 . . ?
C204 C203 H20H 109.7 . . ?
O201 C204 C203 107.6(19) . . ?
O201 C204 H20I 110.2 . . ?
O201 C204 H20J 110.2 . . ?
C203 C204 H20I 110.2 . . ?
C203 C204 H20J 110.2 . . ?
H20I C204 H20J 108.5 . . ?

loop_
_geom_bond_atom_site_label_1
_geom_bond_atom_site_label_2
_geom_bond_distance
_geom_bond_site_symmetry_2
_geom_bond_publ_flag
S1A C1A 1.729(5) . ?
S1A C2A 1.739(4) . ?
O1A C5A 1.226(5) . ?
O2A H2A 0.8400 . ?
O2A C15A 1.429(6) . ?
N1A H1AA 0.8800 . ?
N1A H1AB 0.8800 . ?
N1A C1A 1.312(6) . ?
N2A H2AA 0.8800 . ?
N2A C1A 1.335(5) . ?
N2A C3A 1.397(6) . ?
N3A H3A 0.8800 . ?
N3A C5A 1.347(5) . ?
N3A C6A 1.423(5) . ?
N4A H4AA 0.9100 . ?
N4A H4AB 0.9100 . ?
N4A C13A 1.505(5) . ?
N4A C14A 1.492(5) . ?
C2A H2AB 0.9500 . ?
C2A C3A 1.332(6) . ?
C3A C4A 1.491(5) . ?
C4A H4AC 0.9900 . ?
C4A H4AD 0.9900 . ?
C4A C5A 1.534(6) . ?
C6A C7A 1.388(6) . ?
C6A C11A 1.384(5) . ?
C7A H7A 0.9500 . ?
C7A C8A 1.393(6) . ?
C8A H8A 0.9500 . ?
C8A C9A 1.392(5) . ?
C9A C10A 1.386(6) . ?
C9A C12A 1.503(5) . ?
C10A H10A 0.9500 . ?
C10A C11A 1.397(6) . ?
C11A H11A 0.9500 . ?
C12A H12E 0.9900 . ?
C12A H12F 0.9900 . ?
C12A C13A 1.530(6) . ?
C13A H13E 0.9900 . ?
C13A H13F 0.9900 . ?
C14A H14E 0.9900 . ?
C14A H14F 0.9900 . ?
C14A C15A 1.524(6) . ?
C15A H15A 1.0000 . ?
C15A C16A 1.507(6) . ?
C16A C17A 1.384(7) . ?
C16A C21A 1.399(7) . ?
C17A H17A 0.9500 . ?
C17A C18A 1.385(7) . ?
C18A H18A 0.9500 . ?
C18A C19A 1.387(7) . ?
C19A H19A 0.9500 . ?
C19A C20A 1.378(7) . ?
C20A H20A 0.9500 . ?
C20A C21A 1.387(7) . ?
C21A H21A 0.9500 . ?
S1B C1B 1.721(5) . ?
S1B C2B 1.738(5) . ?
O1B C5B 1.232(6) . ?
O2B H2B 0.8400 . ?
O2B C15B 1.419(6) . ?
N1B H1BA 0.8800 . ?
N1B H1BB 0.8800 . ?
N1B C1B 1.339(6) . ?
N2B H2BA 0.91(5) . ?
N2B C1B 1.329(5) . ?
N2B C3B 1.386(6) . ?
N3B H3B 0.8800 . ?
N3B C5B 1.345(5) . ?
N3B C6B 1.430(5) . ?
N4B H4BA 0.9100 . ?
N4B H4BB 0.9100 . ?
N4B C13B 1.508(5) . ?
N4B C14B 1.468(5) . ?
N4C H4CA 0.9100 . ?
N4C H4CB 0.9100 . ?
N4C C13C 1.49(3) . ?
N4C C14B 1.458(13) . ?
C2B H2BB 0.9500 . ?
C2B C3B 1.344(6) . ?
C3B C4B 1.486(6) . ?
C4B H4BC 0.9900 . ?
C4B H4BD 0.9900 . ?
C4B C5B 1.526(6) . ?
C6B C7B 1.386(6) . ?
C6B C11B 1.395(5) . ?
C7B H7B 0.9500 . ?
C7B C8B 1.410(6) . ?
C8B H8B 0.9500 . ?
C8B C9B 1.381(6) . ?
C9B C10B 1.376(6) . ?
C9B C12B 1.523(6) . ?
C10B H10B 0.9500 . ?
C10B C11B 1.402(6) . ?
C11B H11B 0.9500 . ?
C12B H12A 0.9900 . ?
C12B H12B 0.9900 . ?
C12B H12C 0.9900 . ?
C12B H12D 0.9900 . ?
C12B C13B 1.523(6) . ?
C12B C13C 1.54(2) . ?
C13B H13A 0.9900 . ?
C13B H13B 0.9900 . ?
C13C H13C 0.9900 . ?
C13C H13D 0.9900 . ?
C14B H14A 0.9900 . ?
C14B H14B 0.9900 . ?
C14B H14C 0.9900 . ?
C14B H14D 0.9900 . ?
C14B C15B 1.524(6) . ?
C15B H15B 1.0000 . ?
C15B C16B 1.525(6) . ?
C16B C17B 1.389(7) . ?
C16B C21B 1.392(7) . ?
C17B H17B 0.9500 . ?
C17B C18B 1.398(7) . ?
C18B H18B 0.9500 . ?
C18B C19B 1.387(8) . ?
C19B H19B 0.9500 . ?
C19B C20B 1.358(8) . ?
C20B H20B 0.9500 . ?
C20B C21B 1.401(7) . ?
C21B H21B 0.9500 . ?
S2A O3A 1.453(3) . ?
S2A O4A 1.445(4) . ?
S2A O5A 1.456(4) . ?
S2A C22A 1.769(4) . ?
S3A O6A 1.458(3) . ?
S3A O7A 1.451(3) . ?
S3A O8A 1.445(4) . ?
S3A C23A 1.776(4) . ?
C22A H22A 0.9900 . ?
C22A H22B 0.9900 . ?
C22A C23A 1.501(5) . ?
C23A H23A 0.9900 . ?
C23A H23B 0.9900 . ?
S2B O3B 1.475(3) . ?
S2B O4B 1.455(3) . ?
S2B O5B 1.448(3) . ?
S2B C22B 1.768(4) . ?
S3B O6B 1.445(3) . ?
S3B O7B 1.468(3) . ?
S3B O8B 1.457(3) . ?
S3B C23B 1.784(4) . ?
C22B H22C 0.9900 . ?
C22B H22D 0.9900 . ?
C22B C23B 1.522(5) . ?
C23B H23C 0.9900 . ?
C23B H23D 0.9900 . ?
O1W H1WA 0.8702 . ?
O1W H1WB 0.8697 . ?
O101 C101 1.445(9) . ?
O101 C104 1.412(9) . ?
O102 C102 1.415(11) . ?
O102 C103 1.431(8) . ?
C101 H10C 0.9900 . ?
C101 H10D 0.9900 . ?
C101 C102 1.500(13) . ?
C102 H10E 0.9900 . ?
C102 H10F 0.9900 . ?
C103 H10G 0.9900 . ?
C103 H10H 0.9900 . ?
C103 C104 1.475(11) . ?
C104 H10I 0.9900 . ?
C104 H10J 0.9900 . ?
O201 C201 1.46(2) . ?
O201 C204 1.42(2) . ?
O202 C202 1.44(2) . ?
O202 C203 1.45(2) . ?
C201 H20C 0.9900 . ?
C201 H20D 0.9900 . ?
C201 C202 1.50(3) . ?
C202 H20E 0.9900 . ?
C202 H20F 0.9900 . ?
C203 H20G 0.9900 . ?
C203 H20H 0.9900 . ?
C203 C204 1.47(2) . ?
C204 H20I 0.9900 . ?
C204 H20J 0.9900 . ?

loop_
_geom_hbond_atom_site_label_D
_geom_hbond_atom_site_label_H
_geom_hbond_atom_site_label_A
_geom_hbond_distance_DH
_geom_hbond_distance_HA
_geom_hbond_distance_DA
_geom_hbond_angle_DHA
_geom_hbond_site_symmetry_A
O2A H2A O3A 0.84 2.33 3.106(6) 153.2 1_554
O2A H2A O4A 0.84 2.59 3.333(5) 148.1 1_554
N1A H1AA O4B 0.88 2.02 2.885(5) 166.8 1_565
N1A H1AB O6A 0.88 2.00 2.748(5) 142.5 1_465
N2A H2AA O3B 0.88 1.84 2.721(4) 173.4 1_565
N3A H3A O7A 0.88 2.10 2.938(5) 160.0 1_455
N4A H4AA O4A 0.91 1.97 2.867(5) 168.9 1_554
N4A H4AB O1B 0.91 1.95 2.840(5) 165.1 .
O2B H2B O1A 0.84 1.91 2.710(4) 159.2 .
N1B H1BA O8B 0.88 2.03 2.883(6) 164.2 1_655
N1B H1BB O5A 0.88 2.08 2.839(5) 143.4 1_644
N2B H2BA O7B 0.91(5) 1.74(5) 2.640(5) 169(4) 1_655
N3B H3B O3A 0.88 2.22 3.072(5) 162.4 1_654
N4B H4BA O3B 0.91 2.12 3.015(4) 167.1 1_665
N4B H4BA O5B 0.91 2.51 3.058(5) 119.5 1_665
N4B H4BB O6B 0.91 1.91 2.769(5) 155.6 1_565
N4C H4CA O1A 0.91 2.13 2.96(4) 150.4 .
N4C H4CB O8A 0.91 2.05 2.92(5) 159.3 .
O1W H1WA O102 0.87 1.89 2.754(8) 169.4 .
O1W H1WB S1B 0.87 2.21 2.925(5) 138.8 1_466

loop_
_geom_torsion_atom_site_label_1
_geom_torsion_atom_site_label_2
_geom_torsion_atom_site_label_3
_geom_torsion_atom_site_label_4
_geom_torsion
_geom_torsion_site_symmetry_1
_geom_torsion_site_symmetry_2
_geom_torsion_site_symmetry_3
_geom_torsion_site_symmetry_4
_geom_torsion_publ_flag
S1A C2A C3A N2A 1.0(5) . . . . ?
S1A C2A C3A C4A -179.2(4) . . . . ?
O2A C15A C16A C17A 165.3(4) . . . . ?
O2A C15A C16A C21A -17.5(6) . . . . ?
N2A C3A C4A C5A 62.1(5) . . . . ?
N3A C6A C7A C8A -178.2(4) . . . . ?
N3A C6A C11A C10A 177.7(4) . . . . ?
N4A C14A C15A O2A -57.8(5) . . . . ?
N4A C14A C15A C16A 177.8(4) . . . . ?
C1A S1A C2A C3A -1.3(4) . . . . ?
C1A N2A C3A C2A 0.1(5) . . . . ?
C1A N2A C3A C4A -179.8(4) . . . . ?
C2A S1A C1A N1A -178.3(4) . . . . ?
C2A S1A C1A N2A 1.4(3) . . . . ?
C2A C3A C4A C5A -117.7(5) . . . . ?
C3A N2A C1A S1A -1.1(4) . . . . ?
C3A N2A C1A N1A 178.6(4) . . . . ?
C3A C4A C5A O1A 20.3(6) . . . . ?
C3A C4A C5A N3A -159.6(4) . . . . ?
C5A N3A C6A C7A -22.6(6) . . . . ?
C5A N3A C6A C11A 159.3(4) . . . . ?
C6A N3A C5A O1A 0.9(7) . . . . ?
C6A N3A C5A C4A -179.1(4) . . . . ?
C6A C7A C8A C9A 0.7(7) . . . . ?
C7A C6A C11A C10A -0.4(6) . . . . ?
C7A C8A C9A C10A -0.7(6) . . . . ?
C7A C8A C9A C12A 178.1(4) . . . . ?
C8A C9A C10A C11A 0.1(6) . . . . ?
C8A C9A C12A C13A 67.0(5) . . . . ?
C9A C10A C11A C6A 0.4(6) . . . . ?
C9A C12A C13A N4A -168.3(3) . . . . ?
C10A C9A C12A C13A -114.2(4) . . . . ?
C11A C6A C7A C8A -0.1(6) . . . . ?
C12A C9A C10A C11A -178.6(4) . . . . ?
C13A N4A C14A C15A -170.8(3) . . . . ?
C14A N4A C13A C12A -59.5(4) . . . . ?
C14A C15A C16A C17A -72.2(6) . . . . ?
C14A C15A C16A C21A 105.0(5) . . . . ?
C15A C16A C17A C18A 175.9(4) . . . . ?
C15A C16A C21A C20A -177.1(4) . . . . ?
C16A C17A C18A C19A 1.4(7) . . . . ?
C17A C16A C21A C20A 0.2(7) . . . . ?
C17A C18A C19A C20A -0.4(7) . . . . ?
C18A C19A C20A C21A -0.8(7) . . . . ?
C19A C20A C21A C16A 0.9(7) . . . . ?
C21A C16A C17A C18A -1.3(7) . . . . ?
S1B C2B C3B N2B 0.5(5) . . . . ?
S1B C2B C3B C4B 179.7(4) . . . . ?
O2B C15B C16B C17B -26.8(5) . . . . ?
O2B C15B C16B C21B 151.6(4) . . . . ?
N2B C3B C4B C5B -62.4(5) . . . . ?
N3B C6B C7B C8B 177.3(4) . . . . ?
N3B C6B C11B C10B -177.2(4) . . . . ?
N4B C14B C15B O2B 59.1(5) . . . . ?
N4B C14B C15B C16B -62.3(5) . . . . ?
N4C C14B C15B O2B -43(3) . . . . ?
N4C C14B C15B C16B -164(3) . . . . ?
C1B S1B C2B C3B 0.0(4) . . . . ?
C1B N2B C3B C2B -1.0(6) . . . . ?
C1B N2B C3B C4B 179.7(4) . . . . ?
C2B S1B C1B N1B 178.7(4) . . . . ?
C2B S1B C1B N2B -0.6(4) . . . . ?
C2B C3B C4B C5B 118.5(5) . . . . ?
C3B N2B C1B S1B 1.0(5) . . . . ?
C3B N2B C1B N1B -178.3(4) . . . . ?
C3B C4B C5B O1B -26.0(6) . . . . ?
C3B C4B C5B N3B 154.5(4) . . . . ?
C5B N3B C6B C7B 22.9(6) . . . . ?
C5B N3B C6B C11B -160.1(4) . . . . ?
C6B N3B C5B O1B -2.6(7) . . . . ?
C6B N3B C5B C4B 176.8(4) . . . . ?
C6B C7B C8B C9B -0.5(7) . . . . ?
C7B C6B C11B C10B -0.1(6) . . . . ?
C7B C8B C9B C10B 0.2(6) . . . . ?
C7B C8B C9B C12B -179.4(4) . . . . ?
C8B C9B C10B C11B 0.2(6) . . . . ?
C8B C9B C12B C13B -99.8(5) . . . . ?
C8B C9B C12B C13C -58.8(15) . . . . ?
C9B C10B C11B C6B -0.2(6) . . . . ?
C9B C12B C13B N4B -169.6(3) . . . . ?
C9B C12B C13C N4C 156(2) . . . . ?
C10B C9B C12B C13B 80.7(5) . . . . ?
C10B C9B C12B C13C 121.6(14) . . . . ?
C11B C6B C7B C8B 0.5(6) . . . . ?
C12B C9B C10B C11B 179.8(4) . . . . ?
C13B N4B C14B C15B -156.3(3) . . . . ?
C13C N4C C14B C15B 142(2) . . . . ?
C14B N4B C13B C12B -62.3(5) . . . . ?
C14B N4C C13C C12B 50(4) . . . . ?
C14B C15B C16B C17B 95.2(5) . . . . ?
C14B C15B C16B C21B -86.4(5) . . . . ?
C15B C16B C17B C18B 178.4(4) . . . . ?
C15B C16B C21B C20B -177.8(4) . . . . ?
C16B C17B C18B C19B -0.9(8) . . . . ?
C17B C16B C21B C20B 0.5(7) . . . . ?
C17B C18B C19B C20B 1.2(8) . . . . ?
C18B C19B C20B C21B -0.6(8) . . . . ?
C19B C20B C21B C16B -0.2(7) . . . . ?
C21B C16B C17B C18B 0.1(7) . . . . ?
S2A C22A C23A S3A -179.6(3) . . . . ?
O3A S2A C22A C23A -179.9(3) . . . . ?
O4A S2A C22A C23A -58.9(3) . . . . ?
O5A S2A C22A C23A 61.3(3) . . . . ?
O6A S3A C23A C22A -59.8(3) . . . . ?
O7A S3A C23A C22A -177.9(3) . . . . ?
O8A S3A C23A C22A 60.8(3) . . . . ?
S2B C22B C23B S3B -174.7(2) . . . . ?
O3B S2B C22B C23B -67.2(3) . . . . ?
O4B S2B C22B C23B 51.8(3) . . . . ?
O5B S2B C22B C23B 173.7(3) . . . . ?
O6B S3B C23B C22B 178.2(2) . . . . ?
O7B S3B C23B C22B 59.6(3) . . . . ?
O8B S3B C23B C22B -59.2(3) . . . . ?
O101 C101 C102 O102 57.3(9) . . . . ?
O102 C103 C104 O101 -57.2(8) . . . . ?
C101 O101 C104 C103 55.3(8) . . . . ?
C102 O102 C103 C104 58.8(9) . . . . ?
C103 O102 C102 C101 -58.3(8) . . . . ?
C104 O101 C101 C102 -55.8(9) . . . . ?
O201 C201 C202 O202 59(3) . . . . ?
O202 C203 C204 O201 -68(3) . . . . ?
C201 O201 C204 C203 64(3) . . . . ?
C202 O202 C203 C204 64(3) . . . . ?
C203 O202 C202 C201 -59(3) . . . . ?
C204 O201 C201 C202 -60(3) . . . . ?
